data_7711234
loop_
_publ_author_name
'Hejda, Martin'
'Zechovsk\'y, Jan'
'Kreml\'a\<cek, V\'it'
'Erben, Milan'
'Rychagova, Elena A.'
'Jambor, Roman'
'R\%u\<zi\<cka, Ale\<s'
'Ketkov, Sergey Yu.'
'Dost\'al, Libor'

_publ_section_title
;
 Beyond simple hetero Diels-Alder Cycloadditions. A New Type of
 Element-Ligand Cooperativity at N,C,N-coordinated Arsinidene and
 Stibinidene Centres in the Reaction with an Electron Deficient Alkyne.
;
_journal_name_full 'Dalton Transactions'
_journal_paper_doi 10.1039/D2DT02499C
_journal_year 2022
_chemical_formula_moiety 'C38 H47 As N2 O4'
_chemical_formula_sum 'C38 H47 As N2 O4'
_chemical_formula_weight 670.69
_space_group_crystal_system monoclinic
_space_group_IT_number 15
_space_group_name_Hall '-C 2yc'
_space_group_name_H-M_alt 'C 1 2/c 1'
_atom_sites_solution_hydrogens mixed
_audit_creation_method SHELXL-2017/1
_audit_update_record
;
2022-07-27 deposited with the CCDC.	2022-09-13 downloaded from the CCDC.
;
_cell_angle_alpha 90
_cell_angle_beta 123.4430(10)
_cell_angle_gamma 90
_cell_formula_units_Z 8
_cell_length_a 30.1953(13)
_cell_length_b 10.8768(5)
_cell_length_c 25.0422(16)
_cell_measurement_reflns_used 89196
_cell_measurement_temperature 150(2)
_cell_measurement_theta_max 27.5
_cell_measurement_theta_min 1
_cell_volume 6862.9(6)
_computing_cell_refinement 'APEX3 v2018.1-0 (Bruker AXS)'
_computing_data_collection 'Bruker Instrument Service vV6.2.3'
_computing_data_reduction 'SAINT V8.38A (Bruker AXS Inc., 2016)'
_computing_molecular_graphics 'Bruker SHELXTL'
_computing_publication_material 'Bruker SHELXTL'
_computing_structure_refinement 'SHELXL-2017/1 (Sheldrick, 2017)'
_computing_structure_solution 'SHELXT 2014/5 (Sheldrick, 2014)'
_diffrn_ambient_temperature 150(2)
_diffrn_detector_area_resol_mean 10.4167
_diffrn_measured_fraction_theta_full 0.999
_diffrn_measured_fraction_theta_max 0.999
_diffrn_measurement_device_type 'Bruker D8 - Venture'
_diffrn_measurement_method '\f and \w scans to fill the Ewald sphere'
_diffrn_radiation_type MoK\a
_diffrn_radiation_wavelength 0.71073
_diffrn_reflns_av_R_equivalents 0.1074
_diffrn_reflns_av_unetI/netI 0.0430
_diffrn_reflns_Laue_measured_fraction_full 0.999
_diffrn_reflns_Laue_measured_fraction_max 0.999
_diffrn_reflns_limit_h_max 39
_diffrn_reflns_limit_h_min -36
_diffrn_reflns_limit_k_max 14
_diffrn_reflns_limit_k_min -14
_diffrn_reflns_limit_l_max 32
_diffrn_reflns_limit_l_min -32
_diffrn_reflns_number 89196
_diffrn_reflns_point_group_measured_fraction_full 0.999
_diffrn_reflns_point_group_measured_fraction_max 0.999
_diffrn_reflns_theta_full 25.242
_diffrn_reflns_theta_max 27.538
_diffrn_reflns_theta_min 2.445
_diffrn_source 'sealed X-ray tube'
_exptl_absorpt_coefficient_mu 1.032
_exptl_absorpt_correction_T_max 0.7456
_exptl_absorpt_correction_T_min 0.6782
_exptl_absorpt_correction_type multi-scan
_exptl_absorpt_process_details
;
SADABS-2016/2 - Bruker AXS area detector
scaling and absorption correction
;
_exptl_crystal_colour yellow
_exptl_crystal_density_diffrn 1.298
_exptl_crystal_description plate
_exptl_crystal_F_000 2832
_exptl_crystal_size_max 0.291
_exptl_crystal_size_mid 0.236
_exptl_crystal_size_min 0.078
_refine_diff_density_max 0.716
_refine_diff_density_min -0.598
_refine_diff_density_rms 0.072
_refine_ls_extinction_method none
_refine_ls_goodness_of_fit_ref 1.028
_refine_ls_hydrogen_treatment mixed
_refine_ls_matrix_type full
_refine_ls_number_parameters 420
_refine_ls_number_reflns 7910
_refine_ls_number_restraints 366
_refine_ls_restrained_S_all 1.007
_refine_ls_R_factor_all 0.0638
_refine_ls_R_factor_gt 0.0411
_refine_ls_shift/su_max 0.001
_refine_ls_shift/su_mean 0.000
_refine_ls_structure_factor_coef Fsqd
_refine_ls_weighting_details 'w=1/[\s^2^(Fo^2^)+(0.0255P)^2^+18.2055P] where P=(Fo^2^+2Fc^2^)/3'
_refine_ls_weighting_scheme calc
_refine_ls_wR_factor_gt 0.0779
_refine_ls_wR_factor_ref 0.0855
_reflns_Friedel_coverage 0.000
_reflns_number_gt 6206
_reflns_number_total 7910
_reflns_threshold_expression 'I > 2\s(I)'
_cod_data_source_file d2dt02499c1.cif
_cod_data_source_block ld210424As1
_cod_original_sg_symbol_H-M 'C 2/c'
_cod_database_code 7711234
_shelx_shelxl_version_number 2017/1
_shelx_space_group_comment
;
The symmetry employed for this shelxl refinement is uniquely defined
by the following loop, which should always be used as a source of
symmetry information in preference to the above space-group names.
They are only intended as comments.
;
_exptl_absorpt_special_details
;
The ratio of minimum to maximum
apparent transmission was 0.910
;

loop_
_space_group_symop_operation_xyz
'x, y, z'
'-x, y, -z+1/2'
'x+1/2, y+1/2, z'
'-x+1/2, y+1/2, -z+1/2'
'-x, -y, -z'
'x, -y, z-1/2'
'-x+1/2, -y+1/2, -z'
'x+1/2, -y+1/2, z-1/2'

loop_
_atom_site_label
_atom_site_type_symbol
_atom_site_fract_x
_atom_site_fract_y
_atom_site_fract_z
_atom_site_U_iso_or_equiv
_atom_site_adp_type
_atom_site_occupancy
_atom_site_site_symmetry_order
_atom_site_calc_flag
_atom_site_refinement_flags_posn
_atom_site_refinement_flags_adp
_atom_site_refinement_flags_occupancy
_atom_site_disorder_assembly
_atom_site_disorder_group
As1 As 0.32569(2) 0.60276(2) 0.66781(2) 0.01369(6) Uani 1 1 d . . . . .
O1 O 0.42775(6) 0.25269(16) 0.68327(7) 0.0241(4) Uani 1 1 d . . . . .
H1 H 0.4489(10) 0.287(2) 0.7706(12) 0.018(7) Uiso 1 1 d . . . . .
N1 N 0.43878(7) 0.32637(18) 0.79028(9) 0.0158(4) Uani 1 1 d . . . . .
C1 C 0.33688(8) 0.5526(2) 0.74793(10) 0.0141(4) Uani 1 1 d . . . . .
O2 O 0.35024(7) 0.29381(19) 0.59171(8) 0.0342(5) Uani 1 1 d . . . . .
N2 N 0.27069(7) 0.69741(17) 0.65771(8) 0.0165(4) Uani 1 1 d . . . . .
C2 C 0.36740(8) 0.4504(2) 0.78187(10) 0.0140(4) Uani 1 1 d . . . . .
C3 C 0.36811(9) 0.4136(2) 0.83545(10) 0.0174(5) Uani 1 1 d . . . . .
H3 H 0.388851 0.344824 0.859824 0.021 Uiso 1 1 calc R U . . .
O3 O 0.26846(6) 0.31093(17) 0.69038(8) 0.0272(4) Uani 1 1 d . . . . .
C4 C 0.33834(9) 0.4776(2) 0.85331(10) 0.0194(5) Uani 1 1 d . . . . .
H4 H 0.340581 0.454898 0.891362 0.023 Uiso 1 1 calc R U . . .
O4 O 0.21537(6) 0.41053(16) 0.59766(8) 0.0244(4) Uani 1 1 d . . . . .
C5 C 0.30544(9) 0.5741(2) 0.81658(10) 0.0179(5) Uani 1 1 d . . . . .
H5 H 0.284278 0.614823 0.828451 0.021 Uiso 1 1 calc R U . . .
C6 C 0.30372(8) 0.6108(2) 0.76197(10) 0.0152(4) Uani 1 1 d . . . . .
C7 C 0.39047(8) 0.37906(19) 0.75191(10) 0.0143(4) Uani 1 1 d . . . . .
C9 C 0.30630(8) 0.4227(2) 0.64157(10) 0.0153(5) Uani 1 1 d . . . . .
H9 H 0.295489 0.413008 0.596197 0.018 Uiso 1 1 calc R U . . .
C8 C 0.36118(8) 0.3669(2) 0.68546(10) 0.0143(4) Uani 1 1 d . . . . .
C10 C 0.38381(9) 0.3007(2) 0.65599(10) 0.0174(5) Uani 1 1 d . . . . .
C11 C 0.36987(13) 0.2264(4) 0.55918(13) 0.0636(12) Uani 1 1 d . . . . .
H11A H 0.341803 0.220010 0.513583 0.095 Uiso 1 1 calc R U . . .
H11B H 0.380695 0.143860 0.577621 0.095 Uiso 1 1 calc R U . . .
H11C H 0.400442 0.269706 0.564258 0.095 Uiso 1 1 calc R U . . .
C12 C 0.26331(9) 0.3731(2) 0.64775(10) 0.0174(5) Uani 1 1 d . . . . .
C13 C 0.17055(9) 0.3757(3) 0.60017(13) 0.0345(7) Uani 1 1 d . . . . .
H13A H 0.138049 0.410187 0.563159 0.052 Uiso 1 1 calc R U . . .
H13B H 0.175296 0.407326 0.639659 0.052 Uiso 1 1 calc R U . . .
H13C H 0.167794 0.285852 0.599414 0.052 Uiso 1 1 calc R U . . .
C20 C 0.48598(10) 0.5710(2) 0.83739(13) 0.0282(6) Uani 1 1 d . . . . .
H20 H 0.457050 0.547017 0.792881 0.034 Uiso 1 1 calc R U . . .
C14 C 0.47473(8) 0.3462(2) 0.85772(10) 0.0171(5) Uani 1 1 d . . . . .
C15 C 0.49547(9) 0.4633(2) 0.88095(11) 0.0224(5) Uani 1 1 d . . . . .
C21 C 0.53613(11) 0.5945(3) 0.83771(15) 0.0476(8) Uani 1 1 d . . . . .
H21A H 0.543839 0.522239 0.820797 0.071 Uiso 1 1 calc R U . . .
H21B H 0.566071 0.610282 0.881628 0.071 Uiso 1 1 calc R U . . .
H21C H 0.530561 0.666100 0.810918 0.071 Uiso 1 1 calc R U . . .
C16 C 0.52875(10) 0.4775(3) 0.94724(12) 0.0333(6) Uani 1 1 d . . . . .
H16 H 0.543102 0.556314 0.964487 0.040 Uiso 1 1 calc R U . . .
C17 C 0.54124(11) 0.3795(3) 0.98822(12) 0.0371(7) Uani 1 1 d . . . . .
H17 H 0.563077 0.391819 1.033186 0.045 Uiso 1 1 calc R U . . .
C18 C 0.52214(10) 0.2642(3) 0.96409(12) 0.0308(6) Uani 1 1 d . . . . .
H18 H 0.531904 0.196923 0.992687 0.037 Uiso 1 1 calc R U . . .
C19 C 0.48875(9) 0.2442(2) 0.89850(11) 0.0221(5) Uani 1 1 d . . . . .
C26 C 0.26437(9) 0.7001(2) 0.71216(10) 0.0173(5) Uani 1 1 d . . . . .
H26A H 0.227768 0.676052 0.697736 0.021 Uiso 1 1 calc R U . . .
H26B H 0.271116 0.783995 0.730349 0.021 Uiso 1 1 calc R U . . .
C25 C 0.51164(12) 0.0497(3) 0.86498(19) 0.0570(10) Uani 1 1 d . . . . .
H25A H 0.498001 -0.030776 0.844890 0.085 Uiso 1 1 calc R U . . .
H25B H 0.544318 0.038601 0.907357 0.085 Uiso 1 1 calc R U . . .
H25C H 0.519169 0.099507 0.838263 0.085 Uiso 1 1 calc R U . . .
C24 C 0.45626(14) 0.0364(4) 0.91084(15) 0.0690(13) Uani 1 1 d . . . . .
H24A H 0.432451 0.082049 0.918785 0.104 Uiso 1 1 calc R U . . .
H24B H 0.488856 0.015207 0.951757 0.104 Uiso 1 1 calc R U . . .
H24C H 0.438649 -0.039028 0.887134 0.104 Uiso 1 1 calc R U . . .
C23 C 0.46989(9) 0.1153(2) 0.87191(12) 0.0291(6) Uani 1 1 d . . . . .
H23 H 0.436940 0.123879 0.828070 0.035 Uiso 1 1 calc R U . . .
C22 C 0.46770(13) 0.6864(3) 0.85512(16) 0.0477(8) Uani 1 1 d . . . . .
H22A H 0.458022 0.750262 0.822855 0.072 Uiso 1 1 calc R U . . .
H22B H 0.496566 0.716331 0.897076 0.072 Uiso 1 1 calc R U . . .
H22C H 0.436821 0.666413 0.856752 0.072 Uiso 1 1 calc R U . . .
C27 C 0.25578(9) 0.8065(2) 0.61911(10) 0.0165(5) Uani 1 1 d . . . . .
C28 C 0.28650(9) 0.9137(2) 0.64346(10) 0.0199(5) Uani 1 1 d . . . . .
C29 C 0.27049(10) 1.0184(2) 0.60514(12) 0.0261(5) Uani 1 1 d . . . . .
H29 H 0.290618 1.091896 0.621560 0.031 Uiso 1 1 calc R U . . .
C30 C 0.22568(11) 1.0167(2) 0.54354(12) 0.0318(6) Uani 1 1 d . . . . .
H30 H 0.215210 1.088620 0.517833 0.038 Uiso 1 1 calc R U . . .
C31 C 0.19627(11) 0.9107(2) 0.51951(12) 0.0304(6) Uani 1 1 d . . . . .
H31 H 0.165742 0.910154 0.476964 0.036 Uiso 1 1 calc R U . . .
C32 C 0.21032(9) 0.8038(2) 0.55631(11) 0.0217(5) Uani 1 1 d . . . . .
C33 C 0.33708(9) 0.9197(2) 0.71009(11) 0.0229(5) Uani 1 1 d . . . . .
H33 H 0.342560 0.837258 0.730485 0.028 Uiso 1 1 calc R U . . .
C34 C 0.38521(11) 0.9466(3) 0.70674(14) 0.0357(7) Uani 1 1 d . . . . .
H34A H 0.387597 0.884370 0.680133 0.054 Uiso 1 1 calc R U . . .
H34B H 0.417541 0.944561 0.749958 0.054 Uiso 1 1 calc R U . . .
H34C H 0.381334 1.028156 0.687971 0.054 Uiso 1 1 calc R U . . .
C35 C 0.33179(10) 1.0139(3) 0.75147(12) 0.0304(6) Uani 1 1 d . . . . .
H35A H 0.328916 1.096547 0.734238 0.046 Uiso 1 1 calc R U . . .
H35B H 0.363132 1.009731 0.795405 0.046 Uiso 1 1 calc R U . . .
H35C H 0.299932 0.995897 0.751342 0.046 Uiso 1 1 calc R U . . .
C36 C 0.17675(10) 0.6888(2) 0.52912(12) 0.0278(6) Uani 1 1 d . . . . .
H36 H 0.196854 0.619096 0.558905 0.033 Uiso 1 1 calc R U . . .
C37 C 0.16521(17) 0.6558(4) 0.46390(18) 0.0662(12) Uani 1 1 d . . . . .
H37A H 0.144675 0.579339 0.448985 0.099 Uiso 1 1 calc R U . . .
H37B H 0.198701 0.644632 0.466860 0.099 Uiso 1 1 calc R U . . .
H37C H 0.144767 0.722112 0.433604 0.099 Uiso 1 1 calc R U . . .
C38 C 0.12522(14) 0.7031(4) 0.5248(2) 0.0657(11) Uani 1 1 d . . . . .
H38A H 0.105706 0.773918 0.497720 0.099 Uiso 1 1 calc R U . . .
H38B H 0.132659 0.716142 0.567773 0.099 Uiso 1 1 calc R U . . .
H38C H 0.103788 0.628589 0.506232 0.099 Uiso 1 1 calc R U . . .

loop_
_atom_site_aniso_label
_atom_site_aniso_U_11
_atom_site_aniso_U_22
_atom_site_aniso_U_33
_atom_site_aniso_U_23
_atom_site_aniso_U_13
_atom_site_aniso_U_12
As1 0.01441(10) 0.01487(11) 0.01143(10) 0.00308(10) 0.00689(8) 0.00213(10)
O1 0.0202(8) 0.0306(10) 0.0190(8) 0.0006(7) 0.0092(7) 0.0095(7)
N1 0.0150(9) 0.0173(10) 0.0119(9) 0.0005(8) 0.0053(8) 0.0024(8)
C1 0.0131(10) 0.0150(11) 0.0112(10) 0.0005(8) 0.0048(9) -0.0022(8)
O2 0.0285(10) 0.0544(13) 0.0119(8) -0.0036(8) 0.0062(7) 0.0210(9)
N2 0.0192(9) 0.0164(10) 0.0141(9) 0.0036(8) 0.0092(8) 0.0063(8)
C2 0.0129(10) 0.0145(11) 0.0106(10) -0.0005(8) 0.0040(8) -0.0015(8)
C3 0.0175(10) 0.0185(12) 0.0133(10) 0.0035(9) 0.0066(9) -0.0003(9)
O3 0.0225(9) 0.0318(10) 0.0222(9) 0.0063(8) 0.0091(7) -0.0065(8)
C4 0.0215(11) 0.0255(13) 0.0118(10) 0.0025(9) 0.0095(9) -0.0016(10)
O4 0.0128(7) 0.0309(10) 0.0230(8) 0.0056(8) 0.0059(7) 0.0032(7)
C5 0.0190(11) 0.0210(12) 0.0158(11) -0.0004(9) 0.0110(9) 0.0002(9)
C6 0.0154(10) 0.0140(11) 0.0135(10) -0.0012(9) 0.0062(8) -0.0011(9)
C7 0.0138(10) 0.0124(11) 0.0149(10) 0.0042(8) 0.0066(8) 0.0002(8)
C9 0.0157(10) 0.0169(12) 0.0108(10) 0.0007(8) 0.0057(9) 0.0022(8)
C8 0.0140(10) 0.0150(11) 0.0131(10) 0.0011(8) 0.0069(9) 0.0012(8)
C10 0.0181(11) 0.0189(12) 0.0129(10) 0.0014(9) 0.0070(9) 0.0008(9)
C11 0.052(2) 0.108(3) 0.0187(14) -0.0076(17) 0.0125(14) 0.049(2)
C12 0.0171(10) 0.0157(12) 0.0150(10) -0.0039(9) 0.0061(9) -0.0006(9)
C13 0.0154(12) 0.0488(19) 0.0358(15) 0.0009(13) 0.0118(11) -0.0008(12)
C20 0.0259(13) 0.0189(13) 0.0295(14) -0.0005(10) 0.0087(11) -0.0028(10)
C14 0.0107(10) 0.0241(12) 0.0130(10) 0.0019(9) 0.0043(9) 0.0034(9)
C15 0.0172(11) 0.0232(13) 0.0202(12) -0.0028(10) 0.0061(10) 0.0013(10)
C21 0.0339(16) 0.051(2) 0.0471(18) 0.0093(16) 0.0158(14) -0.0101(15)
C16 0.0272(14) 0.0330(15) 0.0256(13) -0.0113(11) 0.0056(11) 0.0010(12)
C17 0.0306(14) 0.0521(19) 0.0133(12) -0.0007(12) 0.0023(11) 0.0103(13)
C18 0.0257(13) 0.0434(17) 0.0172(12) 0.0104(11) 0.0079(11) 0.0072(12)
C19 0.0139(11) 0.0308(14) 0.0168(11) 0.0063(10) 0.0055(9) 0.0014(10)
C26 0.0187(11) 0.0179(12) 0.0170(11) 0.0033(9) 0.0110(9) 0.0041(9)
C25 0.0318(16) 0.0219(15) 0.096(3) -0.0089(17) 0.0217(18) -0.0038(13)
C24 0.058(2) 0.085(3) 0.0309(17) 0.0216(18) 0.0040(16) -0.041(2)
C23 0.0187(11) 0.0273(14) 0.0274(13) 0.0133(11) 0.0040(10) -0.0028(11)
C22 0.0525(19) 0.0210(15) 0.0496(19) -0.0020(14) 0.0155(16) 0.0056(14)
C27 0.0185(11) 0.0166(11) 0.0146(10) 0.0032(9) 0.0094(9) 0.0061(9)
C28 0.0235(11) 0.0197(12) 0.0160(11) 0.0021(9) 0.0107(9) 0.0034(10)
C29 0.0373(14) 0.0183(12) 0.0224(12) 0.0030(10) 0.0163(11) 0.0039(11)
C30 0.0458(16) 0.0226(13) 0.0233(13) 0.0124(11) 0.0168(12) 0.0137(12)
C31 0.0342(14) 0.0305(15) 0.0160(11) 0.0073(11) 0.0073(11) 0.0129(12)
C32 0.0227(12) 0.0223(12) 0.0164(11) 0.0021(9) 0.0084(10) 0.0066(10)
C33 0.0247(12) 0.0181(13) 0.0200(11) 0.0014(9) 0.0085(10) -0.0004(9)
C34 0.0296(14) 0.0399(17) 0.0351(15) -0.0014(13) 0.0162(13) -0.0046(13)
C35 0.0291(14) 0.0305(15) 0.0199(13) -0.0050(11) 0.0062(11) -0.0011(11)
C36 0.0229(12) 0.0282(14) 0.0187(12) -0.0005(10) 0.0029(10) 0.0032(11)
C37 0.087(3) 0.064(2) 0.072(3) -0.044(2) 0.060(2) -0.035(2)
C38 0.061(2) 0.064(3) 0.096(3) -0.033(2) 0.058(2) -0.024(2)

loop_
_atom_type_symbol
_atom_type_description
_atom_type_scat_dispersion_real
_atom_type_scat_dispersion_imag
_atom_type_scat_source
C C 0.0033 0.0016 'International Tables Vol C Tables 4.2.6.8 and 6.1.1.4'
H H 0.0000 0.0000 'International Tables Vol C Tables 4.2.6.8 and 6.1.1.4'
As As 0.0499 2.0058 'International Tables Vol C Tables 4.2.6.8 and 6.1.1.4'
N N 0.0061 0.0033 'International Tables Vol C Tables 4.2.6.8 and 6.1.1.4'
O O 0.0106 0.0060 'International Tables Vol C Tables 4.2.6.8 and 6.1.1.4'

loop_
_geom_angle_atom_site_label_1
_geom_angle_atom_site_label_2
_geom_angle_atom_site_label_3
_geom_angle
_geom_angle_site_symmetry_1
_geom_angle_site_symmetry_3
_geom_angle_publ_flag
N2 As1 C1 85.92(9) . . ?
N2 As1 C9 114.37(9) . . ?
C1 As1 C9 85.30(9) . . ?
C7 N1 C14 126.3(2) . . ?
C7 N1 H1 113.9(17) . . ?
C14 N1 H1 119.3(17) . . ?
C6 C1 C2 122.5(2) . . ?
C6 C1 As1 113.57(16) . . ?
C2 C1 As1 122.67(17) . . ?
C10 O2 C11 115.36(19) . . ?
C27 N2 C26 116.92(17) . . ?
C27 N2 As1 118.46(14) . . ?
C26 N2 As1 116.59(13) . . ?
C3 C2 C1 118.2(2) . . ?
C3 C2 C7 124.9(2) . . ?
C1 C2 C7 116.30(19) . . ?
C2 C3 C4 119.8(2) . . ?
C2 C3 H3 120.1 . . ?
C4 C3 H3 120.1 . . ?
C5 C4 C3 121.2(2) . . ?
C5 C4 H4 119.4 . . ?
C3 C4 H4 119.4 . . ?
C12 O4 C13 115.55(19) . . ?
C4 C5 C6 119.5(2) . . ?
C4 C5 H5 120.3 . . ?
C6 C5 H5 120.3 . . ?
C1 C6 C5 118.4(2) . . ?
C1 C6 C26 115.78(19) . . ?
C5 C6 C26 125.5(2) . . ?
N1 C7 C8 122.2(2) . . ?
N1 C7 C2 118.81(19) . . ?
C8 C7 C2 118.95(19) . . ?
C12 C9 C8 116.44(18) . . ?
C12 C9 As1 115.11(15) . . ?
C8 C9 As1 98.31(14) . . ?
C12 C9 H9 108.8 . . ?
C8 C9 H9 108.8 . . ?
As1 C9 H9 108.8 . . ?
C7 C8 C10 119.27(19) . . ?
C7 C8 C9 123.10(19) . . ?
C10 C8 C9 117.62(18) . . ?
O1 C10 O2 120.8(2) . . ?
O1 C10 C8 126.8(2) . . ?
O2 C10 C8 112.36(19) . . ?
O2 C11 H11A 109.5 . . ?
O2 C11 H11B 109.5 . . ?
H11A C11 H11B 109.5 . . ?
O2 C11 H11C 109.5 . . ?
H11A C11 H11C 109.5 . . ?
H11B C11 H11C 109.5 . . ?
O3 C12 O4 122.8(2) . . ?
O3 C12 C9 127.1(2) . . ?
O4 C12 C9 110.05(19) . . ?
O4 C13 H13A 109.5 . . ?
O4 C13 H13B 109.5 . . ?
H13A C13 H13B 109.5 . . ?
O4 C13 H13C 109.5 . . ?
H13A C13 H13C 109.5 . . ?
H13B C13 H13C 109.5 . . ?
C15 C20 C21 109.3(2) . . ?
C15 C20 C22 112.3(2) . . ?
C21 C20 C22 112.0(3) . . ?
C15 C20 H20 107.7 . . ?
C21 C20 H20 107.7 . . ?
C22 C20 H20 107.7 . . ?
C15 C14 C19 122.0(2) . . ?
C15 C14 N1 120.2(2) . . ?
C19 C14 N1 117.8(2) . . ?
C16 C15 C14 117.4(2) . . ?
C16 C15 C20 119.8(2) . . ?
C14 C15 C20 122.7(2) . . ?
C20 C21 H21A 109.5 . . ?
C20 C21 H21B 109.5 . . ?
H21A C21 H21B 109.5 . . ?
C20 C21 H21C 109.5 . . ?
H21A C21 H21C 109.5 . . ?
H21B C21 H21C 109.5 . . ?
C17 C16 C15 121.4(3) . . ?
C17 C16 H16 119.3 . . ?
C15 C16 H16 119.3 . . ?
C18 C17 C16 120.1(2) . . ?
C18 C17 H17 119.9 . . ?
C16 C17 H17 119.9 . . ?
C17 C18 C19 121.2(3) . . ?
C17 C18 H18 119.4 . . ?
C19 C18 H18 119.4 . . ?
C18 C19 C14 117.8(2) . . ?
C18 C19 C23 120.9(2) . . ?
C14 C19 C23 121.3(2) . . ?
N2 C26 C6 107.88(17) . . ?
N2 C26 H26A 110.1 . . ?
C6 C26 H26A 110.1 . . ?
N2 C26 H26B 110.1 . . ?
C6 C26 H26B 110.1 . . ?
H26A C26 H26B 108.4 . . ?
C23 C25 H25A 109.5 . . ?
C23 C25 H25B 109.5 . . ?
H25A C25 H25B 109.5 . . ?
C23 C25 H25C 109.5 . . ?
H25A C25 H25C 109.5 . . ?
H25B C25 H25C 109.5 . . ?
C23 C24 H24A 109.5 . . ?
C23 C24 H24B 109.5 . . ?
H24A C24 H24B 109.5 . . ?
C23 C24 H24C 109.5 . . ?
H24A C24 H24C 109.5 . . ?
H24B C24 H24C 109.5 . . ?
C24 C23 C19 114.1(3) . . ?
C24 C23 C25 109.9(3) . . ?
C19 C23 C25 110.1(2) . . ?
C24 C23 H23 107.5 . . ?
C19 C23 H23 107.5 . . ?
C25 C23 H23 107.5 . . ?
C20 C22 H22A 109.5 . . ?
C20 C22 H22B 109.5 . . ?
H22A C22 H22B 109.5 . . ?
C20 C22 H22C 109.5 . . ?
H22A C22 H22C 109.5 . . ?
H22B C22 H22C 109.5 . . ?
C28 C27 C32 120.5(2) . . ?
C28 C27 N2 120.44(19) . . ?
C32 C27 N2 119.1(2) . . ?
C29 C28 C27 119.0(2) . . ?
C29 C28 C33 118.5(2) . . ?
C27 C28 C33 122.5(2) . . ?
C30 C29 C28 120.8(2) . . ?
C30 C29 H29 119.6 . . ?
C28 C29 H29 119.6 . . ?
C31 C30 C29 119.9(2) . . ?
C31 C30 H30 120.0 . . ?
C29 C30 H30 120.0 . . ?
C30 C31 C32 121.4(2) . . ?
C30 C31 H31 119.3 . . ?
C32 C31 H31 119.3 . . ?
C31 C32 C27 118.3(2) . . ?
C31 C32 C36 120.4(2) . . ?
C27 C32 C36 121.2(2) . . ?
C28 C33 C35 110.9(2) . . ?
C28 C33 C34 111.0(2) . . ?
C35 C33 C34 111.5(2) . . ?
C28 C33 H33 107.8 . . ?
C35 C33 H33 107.8 . . ?
C34 C33 H33 107.8 . . ?
C33 C34 H34A 109.5 . . ?
C33 C34 H34B 109.5 . . ?
H34A C34 H34B 109.5 . . ?
C33 C34 H34C 109.5 . . ?
H34A C34 H34C 109.5 . . ?
H34B C34 H34C 109.5 . . ?
C33 C35 H35A 109.5 . . ?
C33 C35 H35B 109.5 . . ?
H35A C35 H35B 109.5 . . ?
C33 C35 H35C 109.5 . . ?
H35A C35 H35C 109.5 . . ?
H35B C35 H35C 109.5 . . ?
C38 C36 C37 109.4(3) . . ?
C38 C36 C32 110.8(2) . . ?
C37 C36 C32 112.3(2) . . ?
C38 C36 H36 108.0 . . ?
C37 C36 H36 108.0 . . ?
C32 C36 H36 108.0 . . ?
C36 C37 H37A 109.5 . . ?
C36 C37 H37B 109.5 . . ?
H37A C37 H37B 109.5 . . ?
C36 C37 H37C 109.5 . . ?
H37A C37 H37C 109.5 . . ?
H37B C37 H37C 109.5 . . ?
C36 C38 H38A 109.5 . . ?
C36 C38 H38B 109.5 . . ?
H38A C38 H38B 109.5 . . ?
C36 C38 H38C 109.5 . . ?
H38A C38 H38C 109.5 . . ?
H38B C38 H38C 109.5 . . ?

loop_
_geom_bond_atom_site_label_1
_geom_bond_atom_site_label_2
_geom_bond_distance
_geom_bond_site_symmetry_2
_geom_bond_publ_flag
As1 N2 1.8490(18) . ?
As1 C1 1.921(2) . ?
As1 C9 2.046(2) . ?
O1 C10 1.225(3) . ?
N1 C7 1.354(3) . ?
N1 C14 1.434(3) . ?
N1 H1 0.83(3) . ?
C1 C6 1.384(3) . ?
C1 C2 1.394(3) . ?
O2 C10 1.351(3) . ?
O2 C11 1.444(3) . ?
N2 C27 1.437(3) . ?
N2 C26 1.478(3) . ?
C2 C3 1.389(3) . ?
C2 C7 1.492(3) . ?
C3 C4 1.392(3) . ?
C3 H3 0.9500 . ?
O3 C12 1.199(3) . ?
C4 C5 1.388(3) . ?
C4 H4 0.9500 . ?
O4 C12 1.354(3) . ?
O4 C13 1.440(3) . ?
C5 C6 1.398(3) . ?
C5 H5 0.9500 . ?
C6 C26 1.509(3) . ?
C7 C8 1.395(3) . ?
C9 C12 1.490(3) . ?
C9 C8 1.521(3) . ?
C9 H9 1.0000 . ?
C8 C10 1.445(3) . ?
C11 H11A 0.9800 . ?
C11 H11B 0.9800 . ?
C11 H11C 0.9800 . ?
C13 H13A 0.9800 . ?
C13 H13B 0.9800 . ?
C13 H13C 0.9800 . ?
C20 C15 1.516(3) . ?
C20 C21 1.531(4) . ?
C20 C22 1.532(4) . ?
C20 H20 1.0000 . ?
C14 C15 1.397(3) . ?
C14 C19 1.406(3) . ?
C15 C16 1.397(3) . ?
C21 H21A 0.9800 . ?
C21 H21B 0.9800 . ?
C21 H21C 0.9800 . ?
C16 C17 1.380(4) . ?
C16 H16 0.9500 . ?
C17 C18 1.373(4) . ?
C17 H17 0.9500 . ?
C18 C19 1.392(3) . ?
C18 H18 0.9500 . ?
C19 C23 1.522(4) . ?
C26 H26A 0.9900 . ?
C26 H26B 0.9900 . ?
C25 C23 1.539(4) . ?
C25 H25A 0.9800 . ?
C25 H25B 0.9800 . ?
C25 H25C 0.9800 . ?
C24 C23 1.516(4) . ?
C24 H24A 0.9800 . ?
C24 H24B 0.9800 . ?
C24 H24C 0.9800 . ?
C23 H23 1.0000 . ?
C22 H22A 0.9800 . ?
C22 H22B 0.9800 . ?
C22 H22C 0.9800 . ?
C27 C28 1.403(3) . ?
C27 C32 1.407(3) . ?
C28 C29 1.393(3) . ?
C28 C33 1.521(3) . ?
C29 C30 1.382(4) . ?
C29 H29 0.9500 . ?
C30 C31 1.375(4) . ?
C30 H30 0.9500 . ?
C31 C32 1.396(3) . ?
C31 H31 0.9500 . ?
C32 C36 1.515(4) . ?
C33 C35 1.527(3) . ?
C33 C34 1.529(4) . ?
C33 H33 1.0000 . ?
C34 H34A 0.9800 . ?
C34 H34B 0.9800 . ?
C34 H34C 0.9800 . ?
C35 H35A 0.9800 . ?
C35 H35B 0.9800 . ?
C35 H35C 0.9800 . ?
C36 C38 1.508(4) . ?
C36 C37 1.513(4) . ?
C36 H36 1.0000 . ?
C37 H37A 0.9800 . ?
C37 H37B 0.9800 . ?
C37 H37C 0.9800 . ?
C38 H38A 0.9800 . ?
C38 H38B 0.9800 . ?
C38 H38C 0.9800 . ?

loop_
_geom_hbond_atom_site_label_D
_geom_hbond_atom_site_label_H
_geom_hbond_atom_site_label_A
_geom_hbond_distance_DH
_geom_hbond_distance_HA
_geom_hbond_distance_DA
_geom_hbond_angle_DHA
_geom_hbond_site_symmetry_A
_geom_hbond_publ_flag
N1 H1 O1 0.83(3) 1.95(3) 2.637(3) 140(2) . yes
